data_4123212
loop_
_publ_author_name
'Koppaka, Anjaneyulu'
'Zhu, Lei'
'Yempally, Veeranna'
'Isrow, Derek'
'Pellechia, Perry J.'
'Captain, Burjor'

_publ_section_title
;
 Pendant Alkyl and Aryl Groups on Tin Control Complex Geometry and
 Reactivity with H2/D2 in Pt(SnR3)2(CNBu(t))2 (R = Bu(t), Pr(i), Ph,
 Mesityl).
;
_journal_issue 1
_journal_name_full 'Journal of the American Chemical Society'
_journal_page_first 445
_journal_page_last 456
_journal_paper_doi 10.1021/ja511295h
_journal_volume 137
_journal_year 2015
_chemical_formula_sum 'C49 H78 N2 Pt Sn2'
_chemical_formula_weight 1127.60
_chemical_name_systematic
; 
 ? 
;
_space_group_IT_number 14
_symmetry_cell_setting monoclinic
_symmetry_space_group_name_Hall '-P 2yn'
_symmetry_space_group_name_H-M 'P 1 21/n 1'
_atom_sites_solution_hydrogens geom
_atom_sites_solution_primary direct
_atom_sites_solution_secondary difmap
_audit_creation_method SHELXL-97
_cell_angle_alpha 90.00
_cell_angle_beta 99.9230(10)
_cell_angle_gamma 90.00
_cell_formula_units_Z 4
_cell_length_a 12.5045(3)
_cell_length_b 21.6120(6)
_cell_length_c 21.7113(6)
_cell_measurement_reflns_used 9985
_cell_measurement_temperature 296(2)
_cell_measurement_theta_max 26.69
_cell_measurement_theta_min 2.25
_cell_volume 5779.6(3)
_computing_cell_refinement 'SAINT+  V7.46A (Bruker, 2007)'
_computing_data_collection 'APEX2 v2.2-0 (Bruker, 2007)'
_computing_data_reduction 'SAINT+  V7.46A (Bruker, 2007)'
_computing_molecular_graphics 'XSHELL v4.02 (Bruker, 2000)'
_computing_publication_material 'XCIF v6.12 (Bruker, 2001)'
_computing_structure_refinement 'SHELXL/SHELXTL V6.12 (Bruker, 2001)''
_computing_structure_solution 'SHELXS/SHELXTL V6.12 (Bruker, 2001)'
_diffrn_ambient_temperature 296(2)
_diffrn_measured_fraction_theta_full 1.000
_diffrn_measured_fraction_theta_max 1.000
_diffrn_measurement_device_type 'Bruker APEX-II CCD'
_diffrn_measurement_method 'omega scans'
_diffrn_radiation_monochromator graphite
_diffrn_radiation_source 'fine-focus sealed tube'
_diffrn_radiation_type MoK\a
_diffrn_radiation_wavelength 0.71073
_diffrn_reflns_av_R_equivalents 0.0412
_diffrn_reflns_av_sigmaI/netI 0.0360
_diffrn_reflns_limit_h_max 16
_diffrn_reflns_limit_h_min -16
_diffrn_reflns_limit_k_max 28
_diffrn_reflns_limit_k_min -28
_diffrn_reflns_limit_l_max 28
_diffrn_reflns_limit_l_min -28
_diffrn_reflns_number 58956
_diffrn_reflns_theta_full 28.00
_diffrn_reflns_theta_max 28.00
_diffrn_reflns_theta_min 1.76
_exptl_absorpt_coefficient_mu 3.299
_exptl_absorpt_correction_T_max 0.8524
_exptl_absorpt_correction_T_min 0.5583
_exptl_absorpt_correction_type multi-scan
_exptl_absorpt_process_details '(SADABS 2007/4 Bruker)'
_exptl_crystal_colour orange
_exptl_crystal_density_diffrn 1.296
_exptl_crystal_density_method 'not measured'
_exptl_crystal_description Block
_exptl_crystal_F_000 2256
_exptl_crystal_size_max 0.20
_exptl_crystal_size_mid 0.10
_exptl_crystal_size_min 0.05
_refine_diff_density_max 1.471
_refine_diff_density_min -0.573
_refine_diff_density_rms 0.158
_refine_ls_extinction_method none
_refine_ls_goodness_of_fit_ref 1.105
_refine_ls_hydrogen_treatment constr
_refine_ls_matrix_type full
_refine_ls_number_parameters 487
_refine_ls_number_reflns 13964
_refine_ls_number_restraints 0
_refine_ls_restrained_S_all 1.105
_refine_ls_R_factor_all 0.0593
_refine_ls_R_factor_gt 0.0387
_refine_ls_shift/su_max 0.001
_refine_ls_shift/su_mean 0.000
_refine_ls_structure_factor_coef Fsqd
_refine_ls_weighting_details 'calc w=1/[\s^2^(Fo^2^)+(0.0810P)^2^+4.8541P] where P=(Fo^2^+2Fc^2^)/3'
_refine_ls_weighting_scheme calc
_refine_ls_wR_factor_gt 0.1350
_refine_ls_wR_factor_ref 0.1482
_reflns_number_gt 10472
_reflns_number_total 13964
_reflns_threshold_expression >2sigma(I)
_cod_data_source_file ja511295h_si_003.cif
_cod_data_source_block p21-n
_cod_depositor_comments
;
The following automatic conversions were performed:

'_symmetry_cell_setting' value 'Monoclinic' changed to 'monoclinic'
according to
/home/saulius/struct/COD-crude-data--automatic-downloads/rss-feeds/ACS/lib/dictionaries/cif_core.dic
dictionary named 'cif_core.dic' version 2.4.2 from
2011-04-26.

'_exptl_absorpt_correction_type' value 'Multi-scan'
changed to 'multi-scan' according to
/home/saulius/struct/COD-crude-data--automatic-downloads/rss-feeds/ACS/lib/dictionaries/cif_core.dic
dictionary named 'cif_core.dic' version 2.4.2 from 2011-04-26.

Automatic conversion script
Id: cif_fix_values 2935 2014-11-11 08:27:57Z andrius 

 Adding full bibliography for 4123210--4123218.cif.
;
_cod_original_sg_symbol_H-M P2(1)/n
_cod_database_code 4123212

loop_
_symmetry_equiv_pos_as_xyz
'x, y, z'
'-x+1/2, y+1/2, -z+1/2'
'-x, -y, -z'
'x-1/2, -y-1/2, z-1/2'

loop_
_atom_site_label
_atom_site_type_symbol
_atom_site_fract_x
_atom_site_fract_y
_atom_site_fract_z
_atom_site_U_iso_or_equiv
_atom_site_adp_type
_atom_site_occupancy
_atom_site_symmetry_multiplicity
_atom_site_calc_flag
_atom_site_refinement_flags
Pt1 Pt 0.507130(17) 0.635458(10) 0.240574(10) 0.04072(8) Uani 1 1 d .
Sn1 Sn 0.63130(3) 0.60764(2) 0.15541(2) 0.05060(12) Uani 1 1 d .
Sn2 Sn 0.36800(3) 0.674955(18) 0.312974(19) 0.04281(11) Uani 1 1 d .
N1 N 0.6907(4) 0.7000(3) 0.3300(3) 0.0572(14) Uani 1 1 d .
N2 N 0.3296(4) 0.5419(3) 0.1863(3) 0.0562(13) Uani 1 1 d .
C1 C 0.6233(5) 0.6800(3) 0.2937(3) 0.0467(13) Uani 1 1 d .
C2 C 0.7751(5) 0.7260(4) 0.3788(4) 0.066(2) Uani 1 1 d .
C3 C 0.8769(8) 0.6878(7) 0.3830(7) 0.160(7) Uani 1 1 d .
H3A H 0.8665 0.6487 0.4020 0.241 Uiso 1 1 calc R
H3B H 0.9363 0.7093 0.4080 0.241 Uiso 1 1 calc R
H3C H 0.8928 0.6812 0.3418 0.241 Uiso 1 1 calc R
C4 C 0.7950(10) 0.7932(6) 0.3594(6) 0.133(5) Uani 1 1 d .
H4A H 0.8138 0.7933 0.3183 0.199 Uiso 1 1 calc R
H4B H 0.8532 0.8109 0.3886 0.199 Uiso 1 1 calc R
H4C H 0.7302 0.8171 0.3590 0.199 Uiso 1 1 calc R
C5 C 0.7320(7) 0.7256(6) 0.4394(4) 0.106(3) Uani 1 1 d .
H5A H 0.6687 0.7513 0.4355 0.159 Uiso 1 1 calc R
H5B H 0.7866 0.7412 0.4724 0.159 Uiso 1 1 calc R
H5C H 0.7134 0.6841 0.4491 0.159 Uiso 1 1 calc R
C6 C 0.3942(5) 0.5783(3) 0.2033(3) 0.0482(14) Uani 1 1 d .
C7 C 0.2455(6) 0.4951(3) 0.1701(3) 0.0604(17) Uani 1 1 d .
C8 C 0.2542(8) 0.4685(5) 0.1074(4) 0.108(4) Uani 1 1 d .
H8A H 0.2532 0.5014 0.0776 0.162 Uiso 1 1 calc R
H8B H 0.1941 0.4412 0.0941 0.162 Uiso 1 1 calc R
H8C H 0.3210 0.4458 0.1103 0.162 Uiso 1 1 calc R
C9 C 0.1373(6) 0.5255(5) 0.1704(6) 0.105(3) Uani 1 1 d .
H9A H 0.1365 0.5437 0.2107 0.158 Uiso 1 1 calc R
H9B H 0.0807 0.4951 0.1619 0.158 Uiso 1 1 calc R
H9C H 0.1256 0.5571 0.1389 0.158 Uiso 1 1 calc R
C10 C 0.2614(9) 0.4472(5) 0.2219(6) 0.120(4) Uani 1 1 d .
H10A H 0.3173 0.4187 0.2153 0.181 Uiso 1 1 calc R
H10B H 0.1948 0.4250 0.2216 0.181 Uiso 1 1 calc R
H10C H 0.2822 0.4674 0.2615 0.181 Uiso 1 1 calc R
C21 C 0.7880(7) 0.6602(5) 0.1655(4) 0.083(3) Uani 1 1 d .
C22 C 0.7698(9) 0.7267(5) 0.1775(5) 0.116(4) Uani 1 1 d .
H22A H 0.7312 0.7306 0.2119 0.174 Uiso 1 1 calc R
H22B H 0.7279 0.7451 0.1408 0.174 Uiso 1 1 calc R
H22C H 0.8385 0.7475 0.1875 0.174 Uiso 1 1 calc R
C23 C 0.8635(8) 0.6387(6) 0.2216(5) 0.120(4) Uani 1 1 d .
H23A H 0.9316 0.6600 0.2243 0.180 Uiso 1 1 calc R
H23B H 0.8751 0.5950 0.2186 0.180 Uiso 1 1 calc R
H23C H 0.8329 0.6473 0.2583 0.180 Uiso 1 1 calc R
C24 C 0.8407(9) 0.6586(8) 0.1078(5) 0.150(6) Uani 1 1 d .
H24A H 0.9133 0.6744 0.1178 0.225 Uiso 1 1 calc R
H24B H 0.7994 0.6836 0.0756 0.225 Uiso 1 1 calc R
H24C H 0.8427 0.6167 0.0932 0.225 Uiso 1 1 calc R
C25 C 0.6697(8) 0.5066(4) 0.1581(5) 0.087(3) Uani 1 1 d .
C26 C 0.7056(12) 0.4883(6) 0.2270(6) 0.146(5) Uani 1 1 d .
H26A H 0.6471 0.4957 0.2495 0.219 Uiso 1 1 calc R
H26B H 0.7674 0.5126 0.2449 0.219 Uiso 1 1 calc R
H26C H 0.7245 0.4452 0.2295 0.219 Uiso 1 1 calc R
C27 C 0.7504(11) 0.4879(6) 0.1170(7) 0.165(7) Uani 1 1 d .
H27A H 0.7602 0.4439 0.1189 0.247 Uiso 1 1 calc R
H27B H 0.8186 0.5080 0.1315 0.247 Uiso 1 1 calc R
H27C H 0.7236 0.5001 0.0747 0.247 Uiso 1 1 calc R
C28 C 0.5766(9) 0.4695(5) 0.1381(6) 0.122(4) Uani 1 1 d .
H28A H 0.5416 0.4827 0.0973 0.183 Uiso 1 1 calc R
H28B H 0.5271 0.4738 0.1670 0.183 Uiso 1 1 calc R
H28C H 0.5980 0.4270 0.1363 0.183 Uiso 1 1 calc R
C29 C 0.5412(7) 0.6292(4) 0.0605(3) 0.071(2) Uani 1 1 d .
C30 C 0.6000(9) 0.6055(7) 0.0093(4) 0.124(4) Uani 1 1 d .
H30A H 0.6220 0.5634 0.0180 0.187 Uiso 1 1 calc R
H30B H 0.6628 0.6306 0.0078 0.187 Uiso 1 1 calc R
H30C H 0.5521 0.6075 -0.0303 0.187 Uiso 1 1 calc R
C31 C 0.5338(10) 0.7000(5) 0.0524(5) 0.117(4) Uani 1 1 d .
H31A H 0.4909 0.7097 0.0125 0.176 Uiso 1 1 calc R
H31B H 0.6054 0.7169 0.0546 0.176 Uiso 1 1 calc R
H31C H 0.5004 0.7175 0.0850 0.176 Uiso 1 1 calc R
C32 C 0.4245(8) 0.6044(5) 0.0512(4) 0.095(3) Uani 1 1 d .
H32A H 0.3922 0.6075 0.0079 0.142 Uiso 1 1 calc R
H32B H 0.3829 0.6283 0.0760 0.142 Uiso 1 1 calc R
H32C H 0.4254 0.5618 0.0641 0.142 Uiso 1 1 calc R
C41 C 0.2237(5) 0.7303(3) 0.2694(3) 0.0519(15) Uani 1 1 d .
C42 C 0.1983(5) 0.7412(3) 0.2030(4) 0.0620(18) Uani 1 1 d .
C43 C 0.1175(6) 0.7816(3) 0.1806(4) 0.070(2) Uani 1 1 d .
H43 H 0.1019 0.7879 0.1376 0.083 Uiso 1 1 calc R
C44 C 0.0579(6) 0.8136(3) 0.2168(5) 0.077(2) Uani 1 1 d .
C45 C 0.0814(6) 0.8024(3) 0.2799(5) 0.070(2) Uani 1 1 d .
H45 H 0.0409 0.8233 0.3055 0.084 Uiso 1 1 calc R
C46 C 0.1622(5) 0.7617(3) 0.3084(4) 0.0599(17) Uani 1 1 d .
C47 C 0.2607(8) 0.7096(4) 0.1572(4) 0.087(3) Uani 1 1 d .
H47A H 0.2574 0.6656 0.1622 0.131 Uiso 1 1 calc R
H47B H 0.3351 0.7228 0.1654 0.131 Uiso 1 1 calc R
H47C H 0.2289 0.7206 0.1152 0.131 Uiso 1 1 calc R
C48 C -0.0301(8) 0.8606(4) 0.1900(6) 0.107(4) Uani 1 1 d .
H48A H -0.0725 0.8710 0.2214 0.161 Uiso 1 1 calc R
H48B H -0.0764 0.8429 0.1545 0.161 Uiso 1 1 calc R
H48C H 0.0036 0.8973 0.1773 0.161 Uiso 1 1 calc R
C49 C 0.1791(6) 0.7547(4) 0.3777(4) 0.073(2) Uani 1 1 d .
H49A H 0.2197 0.7894 0.3970 0.109 Uiso 1 1 calc R
H49B H 0.2185 0.7172 0.3896 0.109 Uiso 1 1 calc R
H49C H 0.1100 0.7530 0.3912 0.109 Uiso 1 1 calc R
C50 C 0.4390(5) 0.7485(3) 0.3780(3) 0.0484(14) Uani 1 1 d .
C51 C 0.4701(5) 0.8031(3) 0.3501(3) 0.0548(15) Uani 1 1 d .
C52 C 0.5112(6) 0.8535(3) 0.3879(4) 0.069(2) Uani 1 1 d .
H52 H 0.5319 0.8890 0.3687 0.083 Uiso 1 1 calc R
C53 C 0.5220(6) 0.8524(5) 0.4528(4) 0.082(3) Uani 1 1 d .
C54 C 0.4910(6) 0.7981(4) 0.4796(4) 0.071(2) Uani 1 1 d .
H54 H 0.4982 0.7960 0.5229 0.085 Uiso 1 1 calc R
C55 C 0.4498(5) 0.7468(3) 0.4444(3) 0.0593(17) Uani 1 1 d .
C56 C 0.4616(6) 0.8114(3) 0.2808(3) 0.0651(18) Uani 1 1 d .
H56A H 0.3867 0.8096 0.2613 0.098 Uiso 1 1 calc R
H56B H 0.5011 0.7790 0.2644 0.098 Uiso 1 1 calc R
H56C H 0.4916 0.8507 0.2724 0.098 Uiso 1 1 calc R
C57 C 0.5644(9) 0.9075(5) 0.4915(5) 0.121(4) Uani 1 1 d .
H57A H 0.5149 0.9415 0.4818 0.181 Uiso 1 1 calc R
H57B H 0.6342 0.9189 0.4824 0.181 Uiso 1 1 calc R
H57C H 0.5711 0.8974 0.5350 0.181 Uiso 1 1 calc R
C58 C 0.4182(8) 0.6920(4) 0.4793(4) 0.084(2) Uani 1 1 d .
H58A H 0.4823 0.6701 0.4982 0.126 Uiso 1 1 calc R
H58B H 0.3728 0.6650 0.4509 0.126 Uiso 1 1 calc R
H58C H 0.3792 0.7056 0.5112 0.126 Uiso 1 1 calc R
C59 C 0.3251(5) 0.5902(3) 0.3592(3) 0.0480(13) Uani 1 1 d .
C60 C 0.4098(6) 0.5525(3) 0.3880(3) 0.0611(17) Uani 1 1 d .
C61 C 0.3914(7) 0.4943(4) 0.4107(4) 0.074(2) Uani 1 1 d .
H61 H 0.4503 0.4711 0.4301 0.089 Uiso 1 1 calc R
C62 C 0.2903(7) 0.4701(4) 0.4053(4) 0.076(2) Uani 1 1 d .
C63 C 0.2038(7) 0.5069(4) 0.3772(4) 0.074(2) Uani 1 1 d .
H63 H 0.1335 0.4915 0.3737 0.089 Uiso 1 1 calc R
C64 C 0.2188(6) 0.5660(3) 0.3543(3) 0.0568(16) Uani 1 1 d .
C65 C 0.5273(6) 0.5732(4) 0.3974(4) 0.079(2) Uani 1 1 d .
H65A H 0.5552 0.5674 0.3593 0.119 Uiso 1 1 calc R
H65B H 0.5693 0.5492 0.4301 0.119 Uiso 1 1 calc R
H65C H 0.5318 0.6162 0.4087 0.119 Uiso 1 1 calc R
C66 C 0.2709(9) 0.4055(4) 0.4285(6) 0.122(4) Uani 1 1 d .
H66A H 0.3391 0.3845 0.4398 0.183 Uiso 1 1 calc R
H66B H 0.2254 0.3829 0.3961 0.183 Uiso 1 1 calc R
H66C H 0.2358 0.4084 0.4644 0.183 Uiso 1 1 calc R
C67 C 0.1176(6) 0.6002(4) 0.3265(4) 0.072(2) Uani 1 1 d .
H67A H 0.0557 0.5739 0.3264 0.109 Uiso 1 1 calc R
H67B H 0.1218 0.6119 0.2843 0.109 Uiso 1 1 calc R
H67C H 0.1104 0.6365 0.3508 0.109 Uiso 1 1 calc R

loop_
_atom_site_aniso_label
_atom_site_aniso_U_11
_atom_site_aniso_U_22
_atom_site_aniso_U_33
_atom_site_aniso_U_23
_atom_site_aniso_U_13
_atom_site_aniso_U_12
Pt1 0.03572(12) 0.04471(13) 0.04254(13) -0.00575(9) 0.00898(9) -0.00186(9)
Sn1 0.0457(2) 0.0637(3) 0.0448(2) -0.00447(19) 0.01459(18) 0.00128(19)
Sn2 0.0372(2) 0.0471(2) 0.0457(2) -0.00239(16) 0.01137(16) 0.00072(15)
N1 0.043(3) 0.059(3) 0.068(4) -0.011(3) 0.004(3) -0.006(2)
N2 0.050(3) 0.054(3) 0.062(3) -0.008(3) 0.003(3) -0.007(3)
C1 0.037(3) 0.052(3) 0.052(3) -0.009(3) 0.010(3) -0.004(2)
C2 0.042(3) 0.085(5) 0.071(5) -0.028(4) 0.006(3) -0.012(3)
C3 0.066(6) 0.221(15) 0.175(13) -0.108(12) -0.033(7) 0.045(8)
C4 0.136(10) 0.131(10) 0.126(9) -0.020(8) 0.008(8) -0.078(8)
C5 0.071(6) 0.174(11) 0.071(6) -0.015(6) 0.008(5) -0.022(6)
C6 0.047(3) 0.051(3) 0.046(3) -0.009(3) 0.007(3) 0.003(3)
C7 0.053(4) 0.055(4) 0.070(4) -0.008(3) 0.003(3) -0.011(3)
C8 0.095(7) 0.136(9) 0.096(7) -0.065(6) 0.023(5) -0.054(6)
C9 0.051(5) 0.108(7) 0.152(10) -0.030(7) 0.003(5) -0.004(5)
C10 0.123(9) 0.080(6) 0.145(10) 0.029(7) -0.015(8) -0.028(6)
C21 0.058(5) 0.127(8) 0.070(5) -0.001(5) 0.026(4) -0.027(5)
C22 0.112(8) 0.123(9) 0.109(8) 0.010(7) 0.012(7) -0.063(7)
C23 0.057(5) 0.208(13) 0.092(7) -0.018(7) 0.005(5) -0.010(7)
C24 0.099(8) 0.258(16) 0.110(9) -0.028(10) 0.066(7) -0.071(10)
C25 0.090(6) 0.077(6) 0.100(7) -0.001(5) 0.032(5) 0.036(5)
C26 0.180(13) 0.111(9) 0.145(11) 0.044(8) 0.022(10) 0.057(9)
C27 0.174(13) 0.114(9) 0.241(17) -0.012(10) 0.134(13) 0.049(9)
C28 0.101(8) 0.070(6) 0.193(13) -0.030(7) 0.022(8) -0.001(6)
C29 0.076(5) 0.090(6) 0.048(4) -0.004(4) 0.011(4) -0.007(4)
C30 0.109(8) 0.210(14) 0.057(5) -0.028(7) 0.022(5) 0.006(9)
C31 0.144(10) 0.102(8) 0.092(7) 0.020(6) -0.021(7) -0.013(7)
C32 0.085(6) 0.134(8) 0.060(5) 0.000(5) -0.001(4) -0.010(6)
C41 0.039(3) 0.047(3) 0.068(4) 0.001(3) 0.006(3) -0.001(3)
C42 0.049(4) 0.057(4) 0.076(5) 0.001(3) -0.003(3) 0.003(3)
C43 0.062(4) 0.059(4) 0.080(5) 0.012(4) -0.010(4) 0.004(3)
C44 0.050(4) 0.052(4) 0.123(8) 0.008(5) -0.004(5) 0.001(3)
C45 0.047(4) 0.043(4) 0.125(7) -0.006(4) 0.025(4) 0.006(3)
C46 0.038(3) 0.054(4) 0.089(5) -0.004(3) 0.016(3) 0.000(3)
C47 0.099(7) 0.101(7) 0.058(5) 0.003(4) 0.003(4) 0.030(5)
C48 0.073(6) 0.073(6) 0.168(11) 0.027(6) -0.004(7) 0.019(5)
C49 0.054(4) 0.090(6) 0.080(5) -0.010(4) 0.031(4) 0.007(4)
C50 0.038(3) 0.055(4) 0.055(3) -0.011(3) 0.017(3) 0.002(3)
C51 0.047(3) 0.052(4) 0.068(4) -0.010(3) 0.016(3) 0.003(3)
C52 0.060(4) 0.056(4) 0.096(6) -0.018(4) 0.023(4) -0.001(3)
C53 0.057(5) 0.101(6) 0.088(6) -0.049(5) 0.016(4) -0.002(4)
C54 0.054(4) 0.102(6) 0.058(4) -0.031(4) 0.014(3) -0.001(4)
C55 0.048(4) 0.080(5) 0.052(4) -0.016(3) 0.016(3) 0.004(3)
C56 0.073(5) 0.054(4) 0.070(5) 0.003(3) 0.020(4) 0.000(3)
C57 0.124(9) 0.110(8) 0.127(9) -0.061(7) 0.014(7) -0.036(7)
C58 0.093(6) 0.105(7) 0.057(5) 0.001(4) 0.023(4) -0.003(5)
C59 0.049(3) 0.050(3) 0.048(3) 0.003(3) 0.016(3) 0.001(3)
C60 0.054(4) 0.067(4) 0.065(4) 0.007(3) 0.015(3) 0.006(3)
C61 0.074(5) 0.070(5) 0.080(5) 0.017(4) 0.017(4) 0.013(4)
C62 0.082(6) 0.057(4) 0.094(6) 0.013(4) 0.030(5) 0.003(4)
C63 0.073(5) 0.064(5) 0.093(6) -0.001(4) 0.035(4) -0.014(4)
C64 0.055(4) 0.054(4) 0.065(4) 0.003(3) 0.021(3) -0.001(3)
C65 0.056(4) 0.097(6) 0.084(6) 0.029(5) 0.010(4) 0.014(4)
C66 0.108(8) 0.070(6) 0.193(13) 0.053(7) 0.040(8) 0.002(5)
C67 0.048(4) 0.070(5) 0.100(6) 0.011(4) 0.018(4) -0.005(3)

loop_
_atom_type_symbol
_atom_type_description
_atom_type_scat_dispersion_real
_atom_type_scat_dispersion_imag
_atom_type_scat_source
C C 0.0033 0.0016 'International Tables Vol C Tables 4.2.6.8 and 6.1.1.4'
H H 0.0000 0.0000 'International Tables Vol C Tables 4.2.6.8 and 6.1.1.4'
N N 0.0061 0.0033 'International Tables Vol C Tables 4.2.6.8 and 6.1.1.4'
Sn Sn -0.6537 1.4246 'International Tables Vol C Tables 4.2.6.8 and 6.1.1.4'
Pt Pt -1.7033 8.3905 'International Tables Vol C Tables 4.2.6.8 and 6.1.1.4'

loop_
_geom_angle_atom_site_label_1
_geom_angle_atom_site_label_2
_geom_angle_atom_site_label_3
_geom_angle
C6 Pt1 C1 167.1(3)
C6 Pt1 Sn2 87.03(18)
C1 Pt1 Sn2 89.34(17)
C6 Pt1 Sn1 92.05(18)
C1 Pt1 Sn1 93.32(17)
Sn2 Pt1 Sn1 171.499(16)
C29 Sn1 C25 107.6(3)
C29 Sn1 C21 106.2(3)
C25 Sn1 C21 108.2(4)
C29 Sn1 Pt1 109.4(2)
C25 Sn1 Pt1 110.4(2)
C21 Sn1 Pt1 114.8(2)
C59 Sn2 C50 114.2(2)
C59 Sn2 C41 113.4(2)
C50 Sn2 C41 95.3(2)
C59 Sn2 Pt1 103.71(16)
C50 Sn2 Pt1 111.99(14)
C41 Sn2 Pt1 118.76(18)
C1 N1 C2 177.8(7)
C6 N2 C7 175.1(7)
N1 C1 Pt1 171.3(6)
N1 C2 C5 107.9(6)
N1 C2 C3 109.2(7)
C5 C2 C3 111.7(9)
N1 C2 C4 106.9(7)
C5 C2 C4 110.1(8)
C3 C2 C4 111.0(10)
N2 C6 Pt1 173.9(6)
N2 C7 C8 108.8(6)
N2 C7 C9 107.9(6)
C8 C7 C9 112.2(8)
N2 C7 C10 107.4(6)
C8 C7 C10 113.0(8)
C9 C7 C10 107.3(8)
C23 C21 C22 104.7(9)
C23 C21 C24 111.6(9)
C22 C21 C24 105.6(10)
C23 C21 Sn1 110.2(7)
C22 C21 Sn1 110.4(6)
C24 C21 Sn1 113.9(7)
C28 C25 C27 105.3(10)
C28 C25 C26 103.9(10)
C27 C25 C26 113.1(9)
C28 C25 Sn1 112.5(6)
C27 C25 Sn1 114.1(7)
C26 C25 Sn1 107.6(7)
C30 C29 C32 110.7(7)
C30 C29 C31 106.2(9)
C32 C29 C31 107.2(8)
C30 C29 Sn1 112.0(6)
C32 C29 Sn1 111.5(5)
C31 C29 Sn1 109.0(6)
C46 C41 C42 118.1(6)
C46 C41 Sn2 119.2(5)
C42 C41 Sn2 122.3(5)
C43 C42 C41 119.1(7)
C43 C42 C47 119.1(7)
C41 C42 C47 121.9(6)
C42 C43 C44 124.5(8)
C43 C44 C45 116.4(7)
C43 C44 C48 123.0(9)
C45 C44 C48 120.6(9)
C44 C45 C46 124.4(7)
C45 C46 C41 117.7(7)
C45 C46 C49 118.4(7)
C41 C46 C49 123.9(6)
C51 C50 C55 118.1(6)
C51 C50 Sn2 115.9(4)
C55 C50 Sn2 125.9(5)
C52 C51 C50 119.8(7)
C52 C51 C56 116.6(7)
C50 C51 C56 123.6(6)
C53 C52 C51 122.6(8)
C52 C53 C54 116.9(7)
C52 C53 C57 121.1(10)
C54 C53 C57 122.0(9)
C53 C54 C55 122.8(7)
C54 C55 C50 119.8(7)
C54 C55 C58 117.2(7)
C50 C55 C58 123.0(6)
C60 C59 C64 116.6(6)
C60 C59 Sn2 117.7(5)
C64 C59 Sn2 125.0(5)
C61 C60 C59 122.1(7)
C61 C60 C65 115.9(7)
C59 C60 C65 122.0(6)
C62 C61 C60 122.0(7)
C61 C62 C63 117.4(7)
C61 C62 C66 121.8(8)
C63 C62 C66 120.8(8)
C62 C63 C64 122.3(7)
C63 C64 C59 119.6(7)
C63 C64 C67 116.0(7)
C59 C64 C67 124.4(6)

loop_
_geom_bond_atom_site_label_1
_geom_bond_atom_site_label_2
_geom_bond_distance
Pt1 C6 1.944(6)
Pt1 C1 1.946(6)
Pt1 Sn2 2.6775(4)
Pt1 Sn1 2.6798(5)
Sn1 C29 2.221(8)
Sn1 C25 2.234(9)
Sn1 C21 2.243(8)
Sn2 C59 2.199(6)
Sn2 C50 2.208(6)
Sn2 C41 2.234(6)
N1 C1 1.137(7)
N1 C2 1.471(8)
N2 C6 1.143(8)
N2 C7 1.457(8)
C2 C5 1.505(11)
C2 C3 1.506(12)
C2 C4 1.543(14)
C7 C8 1.500(11)
C7 C9 1.506(11)
C7 C10 1.517(12)
C21 C23 1.482(13)
C21 C22 1.486(15)
C21 C24 1.513(12)
C25 C28 1.419(13)
C25 C27 1.512(13)
C25 C26 1.537(14)
C29 C30 1.523(12)
C29 C32 1.536(12)
C29 C31 1.541(13)
C41 C46 1.412(9)
C41 C42 1.442(10)
C42 C43 1.360(9)
C42 C47 1.527(11)
C43 C44 1.360(12)
C44 C45 1.372(12)
C44 C48 1.538(11)
C45 C46 1.401(10)
C46 C49 1.492(10)
C50 C51 1.412(9)
C50 C55 1.424(9)
C51 C52 1.407(10)
C51 C56 1.500(10)
C52 C53 1.393(12)
C53 C54 1.394(13)
C53 C57 1.501(11)
C54 C55 1.395(10)
C55 C58 1.497(11)
C59 C60 1.396(9)
C59 C64 1.415(9)
C60 C61 1.384(11)
C60 C65 1.516(10)
C61 C62 1.354(11)
C62 C63 1.395(11)
C62 C66 1.518(11)
C63 C64 1.396(10)
C64 C67 1.500(10)
